data_7158182
loop_
_publ_author_name
'Abeysekera, Amila M.'
'Averkiev, Boris B.'
'Le Magueres, Pierre'
'Aaker\"oy, Christer B'

_publ_section_title
;
 Intermolecular binding preferences of haloethynyl halogen-bond donors as
 a function of molecular electrostatic potentials in a family of
 <i>N</i>-(pyridin-2-yl)amides.
;
_journal_issue 30
_journal_name_full 'Organic &amp; biomolecular chemistry'
_journal_page_first 6671
_journal_page_last 6681
_journal_paper_doi 10.1039/d1ob01133b
_journal_volume 19
_journal_year 2021
_chemical_formula_moiety 'C14 H9 Br N2 O'
_chemical_formula_sum 'C14 H9 Br N2 O'
_chemical_formula_weight 301.14
_space_group_crystal_system monoclinic
_space_group_IT_number 14
_space_group_name_Hall '-P 2ybc'
_space_group_name_H-M_alt 'P 1 21/c 1'
_atom_sites_solution_hydrogens difmap
_atom_sites_solution_primary dual
_audit_creation_date 2021-03-03
_audit_creation_method
;
Olex2 1.3-ac4
(compiled 2020.11.27 svn.r5f609507 for Rigaku Oxford Diffraction, GUI svn.r6214)
;
_audit_update_record
;
2021-06-10 deposited with the CCDC.	2021-07-12 downloaded from the CCDC.
;
_cell_angle_alpha 90
_cell_angle_beta 100.577(2)
_cell_angle_gamma 90
_cell_formula_units_Z 4
_cell_length_a 5.19740(10)
_cell_length_b 21.9187(5)
_cell_length_c 10.6585(2)
_cell_measurement_reflns_used 6530
_cell_measurement_temperature 100.01(10)
_cell_measurement_theta_max 74.3100
_cell_measurement_theta_min 4.0340
_cell_volume 1193.59(4)
_computing_cell_refinement 'CrysAlisPro 1.171.41.76a (Rigaku OD, 2020)'
_computing_data_collection 'CrysAlisPro 1.171.41.76a (Rigaku OD, 2020)'
_computing_data_reduction 'CrysAlisPro 1.171.41.76a (Rigaku OD, 2020)'
_computing_molecular_graphics 'Olex2 1.3-ac4 (Dolomanov et al., 2009)'
_computing_publication_material 'Olex2 1.3-ac4 (Dolomanov et al., 2009)'
_computing_structure_refinement 'SHELXL 2018/3 (Sheldrick, 2015)'
_computing_structure_solution 'SHELXT  (Sheldrick, 2015)'
_diffrn_ambient_environment N~2~
_diffrn_ambient_temperature 100.01(10)
_diffrn_detector 'Hybrid Pixel Array Detector'
_diffrn_detector_area_resol_mean 10.0000
_diffrn_detector_type HyPix
_diffrn_measured_fraction_theta_full 1.000
_diffrn_measured_fraction_theta_max 0.932
_diffrn_measurement_details
;
List of Runs (angles in degrees, time in seconds):

  # Type    Start    End  Width  t~exp~   \w     \q     \k     \f   Frames
#--------------------------------------------------------------------------
  1  \w     29.00  69.00   0.50    0.40    --  101.80 -61.00 -90.00   80
  2  \w     29.00  69.00   0.50    0.40    --  101.80 -61.00-120.00   80
  3  \w     29.00 127.00   0.50    0.40    --  101.80 -82.00-153.00  196
  4  \w     29.00  69.00   0.50    0.40    --  101.80 -61.00-150.00   80
  5  \w    127.00 175.00   0.50    0.40    --  101.80  61.00-150.00   96
  6  \w     29.00  69.00   0.50    0.40    --  101.80 -61.00 120.00   80
  7  \w     33.00  97.00   0.50    0.10    --   45.89  19.00 120.00  128
  8  \w    -44.00  27.00   0.50    0.10    --  -45.89  37.00  90.00  142
  9  \w    -73.00 -19.00   0.50    0.40    --  -91.75  61.00  90.00  108
 10  \w    -53.00 -20.00   0.50    0.40    --  -91.75  45.00  60.00   66
 11  \w    -53.00 -20.00   0.50    0.40    --  -91.75  45.00  30.00   66
 12  \w    -53.00 -20.00   0.50    0.40    --  -91.75  45.00   0.00   66
 13  \w    -61.00  15.00   0.50    0.10    --  -45.89  57.00-150.00  152
 14  \w    -82.00 -29.00   0.50    0.10    --  -45.89 125.00 -30.00  106
 15  \w    -82.00 -29.00   0.50    0.10    --  -45.89 125.00 120.00  106
 16  \w   -163.00-126.00   0.50    0.40    --  -91.75 -77.00  60.00   74
 17  \w   -163.00-127.00   0.50    0.40    --  -91.75 -61.00  90.00   72
 18  \w   -163.00-127.00   0.50    0.40    --  -91.75 -61.00 -60.00   72
 19  \w   -163.00-126.00   0.50    0.40    --  -91.75 -77.00-150.00   74
 20  \w   -163.00-126.00   0.50    0.40    --  -91.75 -77.00-180.00   74
 21  \w   -163.00-127.00   0.50    0.40    --  -91.75 -61.00 -30.00   72
 22  \w   -163.00-122.00   0.50    0.40    --  -91.75 -45.00  30.00   82
 23  \w   -163.00-121.00   0.50    0.40    --  -91.75 -94.00 150.00   84
;
_diffrn_measurement_device 'four-circle diffractometer'
_diffrn_measurement_device_type 'XtaLAB Synergy, Dualflex, HyPix'
_diffrn_measurement_method '\w scans'
_diffrn_orient_matrix_type 'CrysAlisPro convention (1999,Acta A55,543-557)'
_diffrn_orient_matrix_UB_11 0.2234294000
_diffrn_orient_matrix_UB_12 -0.0025867000
_diffrn_orient_matrix_UB_13 -0.0768977000
_diffrn_orient_matrix_UB_21 0.0930884000
_diffrn_orient_matrix_UB_22 -0.0610167000
_diffrn_orient_matrix_UB_23 0.0644060000
_diffrn_orient_matrix_UB_31 -0.1797969000
_diffrn_orient_matrix_UB_32 -0.0347871000
_diffrn_orient_matrix_UB_33 -0.1075318000
_diffrn_radiation_monochromator mirror
_diffrn_radiation_probe x-ray
_diffrn_radiation_type 'Cu K\a'
_diffrn_radiation_wavelength 1.54184
_diffrn_reflns_av_R_equivalents 0.0302
_diffrn_reflns_av_unetI/netI 0.0231
_diffrn_reflns_Laue_measured_fraction_full 1.000
_diffrn_reflns_Laue_measured_fraction_max 0.932
_diffrn_reflns_limit_h_max 5
_diffrn_reflns_limit_h_min -6
_diffrn_reflns_limit_k_max 23
_diffrn_reflns_limit_k_min -26
_diffrn_reflns_limit_l_max 10
_diffrn_reflns_limit_l_min -12
_diffrn_reflns_number 8888
_diffrn_reflns_point_group_measured_fraction_full 1.000
_diffrn_reflns_point_group_measured_fraction_max 0.932
_diffrn_reflns_theta_full 67.684
_diffrn_reflns_theta_max 75.059
_diffrn_reflns_theta_min 4.034
_diffrn_source 'micro-focus sealed X-ray tube'
_diffrn_source_type 'PhotonJet (Cu) X-ray Source'
_exptl_absorpt_coefficient_mu 4.596
_exptl_absorpt_correction_T_max 1.00000
_exptl_absorpt_correction_T_min 0.75134
_exptl_absorpt_correction_type multi-scan
_exptl_absorpt_process_details
;
CrysAlisPro 1.171.41.76a (Rigaku Oxford Diffraction, 2020)
Empirical absorption correction using spherical harmonics,
implemented in SCALE3 ABSPACK scaling algorithm.
;
_exptl_crystal_colour 'light yellow'
_exptl_crystal_colour_modifier light
_exptl_crystal_colour_primary yellow
_exptl_crystal_density_diffrn 1.676
_exptl_crystal_description plate
_exptl_crystal_F_000 600
_exptl_crystal_size_max 0.221
_exptl_crystal_size_mid 0.051
_exptl_crystal_size_min 0.037
_refine_diff_density_max 0.337
_refine_diff_density_min -0.706
_refine_diff_density_rms 0.064
_refine_ls_extinction_method none
_refine_ls_goodness_of_fit_ref 1.058
_refine_ls_hydrogen_treatment refall
_refine_ls_matrix_type full
_refine_ls_number_parameters 199
_refine_ls_number_reflns 2304
_refine_ls_number_restraints 0
_refine_ls_restrained_S_all 1.058
_refine_ls_R_factor_all 0.0256
_refine_ls_R_factor_gt 0.0244
_refine_ls_shift/su_max 0.001
_refine_ls_shift/su_mean 0.000
_refine_ls_structure_factor_coef Fsqd
_refine_ls_weighting_details 'w=1/[\s^2^(Fo^2^)+(0.0374P)^2^+0.7574P] where P=(Fo^2^+2Fc^2^)/3'
_refine_ls_weighting_scheme calc
_refine_ls_wR_factor_gt 0.0664
_refine_ls_wR_factor_ref 0.0671
_reflns_Friedel_coverage 0.000
_reflns_number_gt 2181
_reflns_number_total 2304
_reflns_threshold_expression 'I > 2\s(I)'
_cod_data_source_file d1ob01133b2.cif
_cod_data_source_block Bz-act-Br
_cod_depositor_comments 'Adding full bibliography for 7158173--7158183.cif.'
_cod_database_code 7158182
_shelx_shelxl_version_number 2018/3
_chemical_oxdiff_formula 'C14 H9 Br N2 O'
_shelx_space_group_comment
;
The symmetry employed for this shelxl refinement is uniquely defined
by the following loop, which should always be used as a source of
symmetry information in preference to the above space-group names.
They are only intended as comments.
;
_reflns_odcompleteness_completeness 99.91
_reflns_odcompleteness_iscentric 1
_reflns_odcompleteness_theta 66.97
_olex2_refinement_description
;
;
_olex2_submission_special_instructions 'No special instructions were received'
_oxdiff_exptl_absorpt_empirical_details
;
Empirical correction (ABSPACK) includes:
- Absorption correction using spherical harmonics
- Frame scaling
;
_oxdiff_exptl_absorpt_empirical_full_max 1.423
_oxdiff_exptl_absorpt_empirical_full_min 0.752

loop_
_space_group_symop_operation_xyz
'x, y, z'
'-x, y+1/2, -z+1/2'
'-x, -y, -z'
'x, -y-1/2, z-1/2'

loop_
_atom_site_label
_atom_site_type_symbol
_atom_site_fract_x
_atom_site_fract_y
_atom_site_fract_z
_atom_site_U_iso_or_equiv
_atom_site_adp_type
_atom_site_occupancy
_atom_site_site_symmetry_order
_atom_site_calc_flag
_atom_site_refinement_flags_posn
_atom_site_refinement_flags_adp
_atom_site_refinement_flags_occupancy
_atom_site_disorder_assembly
_atom_site_disorder_group
Br9 Br 1.28732(4) 0.66096(2) 0.92888(2) 0.02487(10) Uani 1 1 d . . . . .
O12 O -0.0209(3) 0.35732(7) 0.78949(12) 0.0242(3) Uani 1 1 d . . . . .
N10 N 0.0102(3) 0.42613(7) 0.63107(15) 0.0191(3) Uani 1 1 d . . . . .
N2 N 0.3022(3) 0.50258(7) 0.61297(14) 0.0199(3) Uani 1 1 d . . . . .
C4 C 0.6628(4) 0.52878(8) 0.78124(18) 0.0203(4) Uani 1 1 d . . . . .
C11 C -0.0947(3) 0.37605(8) 0.68078(17) 0.0188(4) Uani 1 1 d . . . . .
C13 C -0.3076(4) 0.34302(8) 0.59242(19) 0.0191(4) Uani 1 1 d . . . . .
C1 C 0.2307(3) 0.45919(8) 0.68872(17) 0.0182(3) Uani 1 1 d . . . . .
C18 C -0.5000(4) 0.31457(8) 0.64681(18) 0.0209(4) Uani 1 1 d . . . . .
C7 C 0.8757(4) 0.56937(9) 0.82650(17) 0.0226(4) Uani 1 1 d . . . . .
C3 C 0.5148(4) 0.53550(8) 0.65880(18) 0.0206(4) Uani 1 1 d . . . . .
C8 C 1.0419(4) 0.60536(9) 0.86729(18) 0.0224(4) Uani 1 1 d . . . . .
C14 C -0.3059(4) 0.33564(8) 0.46254(19) 0.0208(4) Uani 1 1 d . . . . .
C6 C 0.3690(4) 0.44761(9) 0.81166(18) 0.0215(4) Uani 1 1 d . . . . .
C15 C -0.4973(4) 0.29998(9) 0.38851(19) 0.0253(4) Uani 1 1 d . . . . .
C17 C -0.6915(4) 0.27958(9) 0.57195(19) 0.0232(4) Uani 1 1 d . . . . .
C5 C 0.5873(4) 0.48276(9) 0.85714(17) 0.0225(4) Uani 1 1 d . . . . .
C16 C -0.6908(4) 0.27191(9) 0.44274(19) 0.0248(4) Uani 1 1 d . . . . .
H14 H -0.180(4) 0.3533(11) 0.4230(19) 0.015(5) Uiso 1 1 d . . . . .
H18 H -0.492(4) 0.3194(10) 0.734(2) 0.016(5) Uiso 1 1 d . . . . .
H15 H -0.498(5) 0.2943(11) 0.299(2) 0.031(6) Uiso 1 1 d . . . . .
H16 H -0.826(6) 0.2480(12) 0.390(3) 0.036(7) Uiso 1 1 d . . . . .
H6 H 0.320(5) 0.4194(12) 0.857(2) 0.034(7) Uiso 1 1 d . . . . .
H3 H 0.560(4) 0.5661(10) 0.601(2) 0.020(5) Uiso 1 1 d . . . . .
H5 H 0.688(5) 0.4758(11) 0.943(2) 0.026(6) Uiso 1 1 d . . . . .
H10 H -0.059(4) 0.4401(10) 0.561(2) 0.017(5) Uiso 1 1 d . . . . .
H17 H -0.812(5) 0.2595(11) 0.609(2) 0.028(6) Uiso 1 1 d . . . . .

loop_
_atom_site_aniso_label
_atom_site_aniso_U_11
_atom_site_aniso_U_22
_atom_site_aniso_U_33
_atom_site_aniso_U_23
_atom_site_aniso_U_13
_atom_site_aniso_U_12
Br9 0.02486(13) 0.02254(14) 0.02560(14) -0.00041(7) 0.00042(9) -0.00585(7)
O12 0.0264(7) 0.0267(7) 0.0177(6) 0.0043(6) -0.0004(5) -0.0030(6)
N10 0.0218(7) 0.0189(7) 0.0149(7) 0.0016(6) -0.0012(6) -0.0001(6)
N2 0.0213(7) 0.0202(7) 0.0173(7) 0.0010(6) 0.0006(6) 0.0001(6)
C4 0.0207(8) 0.0182(9) 0.0208(8) -0.0027(7) 0.0004(7) 0.0015(7)
C11 0.0198(8) 0.0180(8) 0.0184(8) -0.0008(7) 0.0027(7) 0.0028(7)
C13 0.0209(9) 0.0151(9) 0.0201(9) 0.0002(6) 0.0009(7) 0.0023(6)
C1 0.0198(8) 0.0159(8) 0.0187(8) -0.0017(7) 0.0026(7) 0.0015(7)
C18 0.0230(9) 0.0186(9) 0.0212(9) 0.0016(7) 0.0043(7) 0.0029(7)
C7 0.0243(9) 0.0223(9) 0.0202(9) 0.0005(7) 0.0015(7) 0.0035(8)
C3 0.0232(9) 0.0182(9) 0.0196(8) 0.0014(7) 0.0019(7) 0.0006(7)
C8 0.0222(9) 0.0220(9) 0.0217(9) 0.0013(7) 0.0011(7) -0.0014(7)
C14 0.0233(9) 0.0185(9) 0.0203(9) 0.0014(7) 0.0032(8) 0.0015(7)
C6 0.0249(9) 0.0196(9) 0.0188(9) 0.0020(7) 0.0010(7) -0.0004(7)
C15 0.0321(10) 0.0220(9) 0.0198(9) -0.0014(8) -0.0004(8) 0.0025(8)
C17 0.0196(9) 0.0188(9) 0.0307(10) 0.0027(8) 0.0034(8) 0.0024(7)
C5 0.0252(9) 0.0236(9) 0.0170(9) -0.0008(8) -0.0009(7) 0.0011(8)
C16 0.0231(9) 0.0187(9) 0.0297(10) -0.0025(8) -0.0032(8) 0.0001(7)

loop_
_atom_type_symbol
_atom_type_description
_atom_type_scat_dispersion_real
_atom_type_scat_dispersion_imag
_atom_type_scat_source
C C 0.0181 0.0091 'International Tables Vol C Tables 4.2.6.8 and 6.1.1.4'
H H 0.0000 0.0000 'International Tables Vol C Tables 4.2.6.8 and 6.1.1.4'
Br Br -0.6763 1.2805 'International Tables Vol C Tables 4.2.6.8 and 6.1.1.4'
N N 0.0311 0.0180 'International Tables Vol C Tables 4.2.6.8 and 6.1.1.4'
O O 0.0492 0.0322 'International Tables Vol C Tables 4.2.6.8 and 6.1.1.4'

loop_
_geom_angle_atom_site_label_1
_geom_angle_atom_site_label_2
_geom_angle_atom_site_label_3
_geom_angle
_geom_angle_site_symmetry_1
_geom_angle_site_symmetry_3
_geom_angle_publ_flag
C11 N10 C1 126.52(16) . . ?
C11 N10 H10 120.5(16) . . ?
C1 N10 H10 113.0(16) . . ?
C3 N2 C1 117.68(15) . . ?
C3 C4 C7 120.55(17) . . ?
C5 C4 C7 122.44(17) . . ?
C5 C4 C3 116.97(17) . . ?
O12 C11 N10 123.78(17) . . ?
O12 C11 C13 119.97(17) . . ?
N10 C11 C13 116.24(15) . . ?
C18 C13 C11 117.26(17) . . ?
C18 C13 C14 119.80(17) . . ?
C14 C13 C11 122.70(18) . . ?
N2 C1 N10 113.41(15) . . ?
N2 C1 C6 122.74(17) . . ?
C6 C1 N10 123.82(17) . . ?
C13 C18 H18 117.5(14) . . ?
C17 C18 C13 120.17(18) . . ?
C17 C18 H18 122.3(14) . . ?
C8 C7 C4 175.9(2) . . ?
N2 C3 C4 124.20(18) . . ?
N2 C3 H3 115.1(13) . . ?
C4 C3 H3 120.7(13) . . ?
C7 C8 Br9 178.72(18) . . ?
C13 C14 H14 122.4(13) . . ?
C15 C14 C13 119.59(19) . . ?
C15 C14 H14 118.0(13) . . ?
C1 C6 H6 120.5(18) . . ?
C5 C6 C1 118.36(18) . . ?
C5 C6 H6 121.1(17) . . ?
C14 C15 C16 120.58(18) . . ?
C14 C15 H15 120.4(15) . . ?
C16 C15 H15 119.0(15) . . ?
C18 C17 C16 120.36(19) . . ?
C18 C17 H17 119.5(16) . . ?
C16 C17 H17 120.1(16) . . ?
C4 C5 H5 119.7(15) . . ?
C6 C5 C4 120.00(17) . . ?
C6 C5 H5 120.3(15) . . ?
C15 C16 H16 120.0(16) . . ?
C17 C16 C15 119.49(18) . . ?
C17 C16 H16 120.5(16) . . ?

loop_
_geom_bond_atom_site_label_1
_geom_bond_atom_site_label_2
_geom_bond_distance
_geom_bond_site_symmetry_2
_geom_bond_publ_flag
Br9 C8 1.7987(19) . ?
O12 C11 1.223(2) . ?
N10 C11 1.374(2) . ?
N10 C1 1.399(2) . ?
N10 H10 0.82(2) . ?
N2 C1 1.343(2) . ?
N2 C3 1.335(2) . ?
C4 C7 1.433(3) . ?
C4 C3 1.396(3) . ?
C4 C5 1.394(3) . ?
C11 C13 1.501(2) . ?
C13 C18 1.392(3) . ?
C13 C14 1.395(3) . ?
C1 C6 1.397(3) . ?
C18 C17 1.387(3) . ?
C18 H18 0.93(2) . ?
C7 C8 1.192(3) . ?
C3 H3 0.97(2) . ?
C14 C15 1.391(3) . ?
C14 H14 0.93(2) . ?
C6 C5 1.383(3) . ?
C6 H6 0.85(3) . ?
C15 C16 1.392(3) . ?
C15 H15 0.97(3) . ?
C17 C16 1.388(3) . ?
C17 H17 0.91(3) . ?
C5 H5 0.98(2) . ?
C16 H16 0.97(3) . ?

loop_
_geom_torsion_atom_site_label_1
_geom_torsion_atom_site_label_2
_geom_torsion_atom_site_label_3
_geom_torsion_atom_site_label_4
_geom_torsion
_geom_torsion_site_symmetry_1
_geom_torsion_site_symmetry_2
_geom_torsion_site_symmetry_3
_geom_torsion_site_symmetry_4
_geom_torsion_publ_flag
O12 C11 C13 C18 32.5(3) . . . . ?
O12 C11 C13 C14 -141.86(19) . . . . ?
N10 C11 C13 C18 -148.76(17) . . . . ?
N10 C11 C13 C14 36.9(2) . . . . ?
N10 C1 C6 C5 178.75(17) . . . . ?
N2 C1 C6 C5 0.5(3) . . . . ?
C11 N10 C1 N2 174.24(16) . . . . ?
C11 N10 C1 C6 -4.2(3) . . . . ?
C11 C13 C18 C17 -175.31(17) . . . . ?
C11 C13 C14 C15 174.39(17) . . . . ?
C13 C18 C17 C16 0.9(3) . . . . ?
C13 C14 C15 C16 0.3(3) . . . . ?
C1 N10 C11 O12 7.5(3) . . . . ?
C1 N10 C11 C13 -171.19(16) . . . . ?
C1 N2 C3 C4 -1.8(3) . . . . ?
C1 C6 C5 C4 0.6(3) . . . . ?
C18 C13 C14 C15 0.2(3) . . . . ?
C18 C17 C16 C15 -0.4(3) . . . . ?
C7 C4 C3 N2 -174.86(18) . . . . ?
C7 C4 C5 C6 175.49(18) . . . . ?
C3 N2 C1 N10 -178.38(16) . . . . ?
C3 N2 C1 C6 0.0(3) . . . . ?
C3 C4 C5 C6 -2.2(3) . . . . ?
C14 C13 C18 C17 -0.8(3) . . . . ?
C14 C15 C16 C17 -0.2(3) . . . . ?
C5 C4 C3 N2 2.8(3) . . . . ?
